data_4023493
loop_
_publ_author_name
'Marek Stancl'
'Marek Necas'
'Jan Taraba'
'Vladimir Sindelar'

_publ_section_title
;
 Glycoluril Dimers Bearing Hydrogen Atoms on Their Convex
 Face and Their Self-Assembly in the Solid State
;
_journal_name_full 'Journal of Organic Chemistry'
_journal_page_first 4671
_journal_page_last 4675
_journal_paper_doi 10.1021/jo800699s
_journal_volume 73
_journal_year 2008
_chemical_formula_sum 'C16 H24 N8 O6'
_chemical_formula_weight 424.43
_chemical_name_systematic
; 
 ? 
;
_space_group_IT_number 14
_symmetry_cell_setting monoclinic
_symmetry_space_group_name_Hall '-P 2ybc'
_symmetry_space_group_name_H-M 'P 1 21/c 1'
_atom_sites_solution_hydrogens geom
_atom_sites_solution_primary direct
_atom_sites_solution_secondary difmap
_audit_creation_method SHELXL-97
_cell_angle_alpha 90.00
_cell_angle_beta 112.698(9)
_cell_angle_gamma 90.00
_cell_formula_units_Z 4
_cell_length_a 14.2374(10)
_cell_length_b 11.5705(8)
_cell_length_c 11.8722(8)
_cell_measurement_temperature 120(2)
_cell_volume 1804.3(2)
_computing_cell_refinement 'Xcalibur (Oxford Diffraction Ltd, 2003)'
_computing_data_collection 'Xcalibur (Oxford Diffraction Ltd, 2003)'
_computing_data_reduction 'Xcalibur (Oxford Diffraction Ltd, 2003)'
_computing_molecular_graphics 'SHELXTL (Bruker, 1998)'
_computing_publication_material 'SHELXTL (Bruker, 1998)'
_computing_structure_refinement 'SHELXTL (Bruker, 1998)'
_computing_structure_solution 'SHELXTL (Bruker, 1998)'
_diffrn_ambient_temperature 120(2)
_diffrn_detector_area_resol_mean '0.06 mm'
_diffrn_measured_fraction_theta_full 0.998
_diffrn_measured_fraction_theta_max 0.998
_diffrn_measurement_device_type 'Kuma KM-4 CCD diffractometer'
_diffrn_measurement_method '\w scan'
_diffrn_radiation_monochromator graphite
_diffrn_radiation_source 'fine-focus sealed tube'
_diffrn_radiation_type MoK\a
_diffrn_radiation_wavelength 0.71073
_diffrn_reflns_av_R_equivalents 0.0200
_diffrn_reflns_av_sigmaI/netI 0.0236
_diffrn_reflns_limit_h_max 16
_diffrn_reflns_limit_h_min -16
_diffrn_reflns_limit_k_max 12
_diffrn_reflns_limit_k_min -13
_diffrn_reflns_limit_l_max 14
_diffrn_reflns_limit_l_min -13
_diffrn_reflns_number 15053
_diffrn_reflns_theta_full 25.00
_diffrn_reflns_theta_max 25.00
_diffrn_reflns_theta_min 3.35
_diffrn_standards_decay_% 0
_diffrn_standards_interval_count 0
_diffrn_standards_interval_time 0
_diffrn_standards_number 0
_exptl_absorpt_coefficient_mu 0.122
_exptl_absorpt_correction_T_max 1.0138
_exptl_absorpt_correction_T_min 0.9846
_exptl_absorpt_correction_type multi-scan
_exptl_crystal_density_diffrn 1.562
_exptl_crystal_density_method 'not measured'
_exptl_crystal_F_000 896
_exptl_crystal_size_max 0.40
_exptl_crystal_size_mid 0.40
_exptl_crystal_size_min 0.30
_refine_diff_density_max 0.193
_refine_diff_density_min -0.214
_refine_diff_density_rms 0.044
_refine_ls_extinction_method none
_refine_ls_goodness_of_fit_ref 1.149
_refine_ls_hydrogen_treatment mixed
_refine_ls_matrix_type full
_refine_ls_number_parameters 297
_refine_ls_number_reflns 3174
_refine_ls_number_restraints 0
_refine_ls_restrained_S_all 1.149
_refine_ls_R_factor_all 0.0494
_refine_ls_R_factor_gt 0.0324
_refine_ls_shift/su_max 0.001
_refine_ls_shift/su_mean 0.000
_refine_ls_structure_factor_coef Fsqd
_refine_ls_weighting_details 'calc w=1/[\s^2^(Fo^2^)+(0.0581P)^2^+0.0000P] where P=(Fo^2^+2Fc^2^)/3'
_refine_ls_weighting_scheme calc
_refine_ls_wR_factor_gt 0.0870
_refine_ls_wR_factor_ref 0.0981
_reflns_number_gt 2402
_reflns_number_total 3174
_reflns_threshold_expression >2sigma(I)
_cod_data_source_file jo800699s-File004_3.cif
_cod_data_source_block 3c
_cod_depositor_comments
;
The following automatic conversions were performed:
'_symmetry_cell_setting' value 'Monoclinic' changed to 'monoclinic'
according to '/home/saulius/struct/CIF-dictionaries/cif_core.dic'
dictionary named 'cif_core.dic' version 2.4.1 from 2010-06-29.

Automatic conversion script
Id: cif_fix_enum 1527 2010-12-29 10:47:43Z saulius 
;
_cod_original_sg_symbol_H-M 'P 21/c'
_cod_database_code 4023493

loop_
_symmetry_equiv_pos_as_xyz
'x, y, z'
'-x, y+1/2, -z+1/2'
'-x, -y, -z'
'x, -y-1/2, z-1/2'

loop_
_atom_site_label
_atom_site_type_symbol
_atom_site_fract_x
_atom_site_fract_y
_atom_site_fract_z
_atom_site_U_iso_or_equiv
_atom_site_adp_type
_atom_site_occupancy
_atom_site_symmetry_multiplicity
_atom_site_calc_flag
_atom_site_refinement_flags
_atom_site_disorder_assembly
_atom_site_disorder_group
O1 O 0.44698(8) 0.18608(9) 0.47750(10) 0.0201(3) Uani 1 1 d . . .
O2 O 0.40426(9) 0.64435(10) 0.65092(11) 0.0281(3) Uani 1 1 d . . .
O3 O 0.12863(9) 0.68311(10) 0.50713(11) 0.0299(3) Uani 1 1 d . . .
O4 O 0.22273(8) 0.28991(9) 0.26675(10) 0.0216(3) Uani 1 1 d . . .
N1 N 0.52391(10) 0.30411(11) 0.64396(12) 0.0191(3) Uani 1 1 d . . .
N2 N 0.50974(10) 0.48659(11) 0.72754(12) 0.0213(3) Uani 1 1 d . . .
N3 N 0.34259(10) 0.46205(11) 0.66138(12) 0.0190(3) Uani 1 1 d . . .
N4 N 0.16466(10) 0.48807(11) 0.53632(12) 0.0202(3) Uani 1 1 d . . .
N5 N 0.02959(10) 0.54415(12) 0.37369(12) 0.0226(3) Uani 1 1 d . . .
N6 N 0.09051(10) 0.40147(11) 0.27231(12) 0.0193(3) Uani 1 1 d . . .
N7 N 0.18659(10) 0.30852(11) 0.43966(12) 0.0175(3) Uani 1 1 d . . .
N8 N 0.35970(10) 0.27038(11) 0.58550(12) 0.0181(3) Uani 1 1 d . . .
C1 C 0.44430(12) 0.24888(13) 0.56061(14) 0.0174(4) Uani 1 1 d . . .
C2 C 0.62272(12) 0.32967(14) 0.64010(16) 0.0228(4) Uani 1 1 d . . .
H2A H 0.6288 0.2911 0.5688 0.027 Uiso 1 1 calc R . .
H2B H 0.6777 0.3004 0.7150 0.027 Uiso 1 1 calc R . .
C3 C 0.63277(13) 0.45977(14) 0.63059(16) 0.0244(4) Uani 1 1 d . . .
H3A H 0.5875 0.4852 0.5478 0.029 Uiso 1 1 calc R . .
H3B H 0.7036 0.4782 0.6413 0.029 Uiso 1 1 calc R . .
C4 C 0.60611(13) 0.52731(15) 0.72479(17) 0.0270(4) Uani 1 1 d . . .
H4A H 0.6610 0.5176 0.8065 0.032 Uiso 1 1 calc R . .
H4B H 0.6006 0.6106 0.7041 0.032 Uiso 1 1 calc R . .
C5 C 0.41828(13) 0.54227(15) 0.67685(14) 0.0205(4) Uani 1 1 d . . .
C6 C 0.24392(12) 0.49595(14) 0.65746(15) 0.0214(4) Uani 1 1 d . . .
H6A H 0.2477 0.5765 0.6869 0.026 Uiso 1 1 calc R . .
H6B H 0.2256 0.4460 0.7136 0.026 Uiso 1 1 calc R . .
C7 C 0.11130(12) 0.58216(15) 0.47568(15) 0.0218(4) Uani 1 1 d . . .
C8 C -0.00686(13) 0.61517(15) 0.26272(16) 0.0275(4) Uani 1 1 d . . .
H8A H -0.0039 0.6978 0.2854 0.033 Uiso 1 1 calc R . .
H8B H -0.0787 0.5956 0.2130 0.033 Uiso 1 1 calc R . .
C9 C 0.05746(13) 0.59524(15) 0.18792(16) 0.0279(4) Uani 1 1 d . . .
H9A H 0.1274 0.6238 0.2338 0.034 Uiso 1 1 calc R . .
H9B H 0.0284 0.6393 0.1106 0.034 Uiso 1 1 calc R . .
C10 C 0.06115(13) 0.46731(14) 0.15951(15) 0.0249(4) Uani 1 1 d . . .
H10A H -0.0065 0.4415 0.1015 0.030 Uiso 1 1 calc R . .
H10B H 0.1111 0.4544 0.1214 0.030 Uiso 1 1 calc R . .
C11 C 0.17246(12) 0.33055(13) 0.32060(14) 0.0176(4) Uani 1 1 d . . .
C12 C 0.25966(12) 0.22480(13) 0.51539(14) 0.0184(4) Uani 1 1 d . . .
H12A H 0.2321 0.1900 0.5725 0.022 Uiso 1 1 calc R . .
H12B H 0.2665 0.1622 0.4622 0.022 Uiso 1 1 calc R . .
C13 C 0.49756(12) 0.36411(13) 0.73420(15) 0.0194(4) Uani 1 1 d . . .
H13A H 0.5354 0.3333 0.8184 0.023 Uiso 1 1 calc R . .
C14 C 0.38214(12) 0.34602(13) 0.69134(14) 0.0188(4) Uani 1 1 d . . .
H14A H 0.3629 0.3102 0.7560 0.023 Uiso 1 1 calc R . .
C15 C 0.12066(12) 0.37979(13) 0.47796(15) 0.0186(4) Uani 1 1 d . . .
H15A H 0.0893 0.3352 0.5267 0.022 Uiso 1 1 calc R . .
C16 C 0.04057(12) 0.42241(14) 0.35588(14) 0.0194(4) Uani 1 1 d . . .
H16A H -0.0254 0.3797 0.3322 0.023 Uiso 1 1 calc R . .
O10 O 0.37233(10) 0.95535(13) 0.44516(12) 0.0313(3) Uani 1 1 d . . .
O11A O 0.1932(7) 0.9157(4) 0.4811(17) 0.065(4) Uani 0.488(19) 1 d P A 1
O11B O 0.1720(3) 0.8867(9) 0.3962(12) 0.060(3) Uani 0.512(19) 1 d P A 2
H10B H 0.398(2) 1.026(2) 0.458(2) 0.079(9) Uiso 1 1 d . . .
H10A H 0.430(2) 0.907(2) 0.470(2) 0.068(8) Uiso 1 1 d . . .
H11B H 0.246(3) 0.914(3) 0.441(4) 0.136(14) Uiso 1 1 d . . .
H11A H 0.175(2) 0.841(3) 0.460(3) 0.097(11) Uiso 1 1 d . . .

loop_
_atom_site_aniso_label
_atom_site_aniso_U_11
_atom_site_aniso_U_22
_atom_site_aniso_U_33
_atom_site_aniso_U_23
_atom_site_aniso_U_13
_atom_site_aniso_U_12
O1 0.0224(6) 0.0184(6) 0.0209(6) -0.0031(5) 0.0100(5) 0.0000(5)
O2 0.0375(7) 0.0169(7) 0.0348(7) -0.0014(5) 0.0195(6) -0.0009(5)
O3 0.0380(7) 0.0187(7) 0.0344(7) -0.0016(5) 0.0156(6) 0.0041(5)
O4 0.0226(6) 0.0242(6) 0.0218(6) -0.0005(5) 0.0126(5) 0.0029(5)
N1 0.0173(7) 0.0228(8) 0.0185(7) -0.0028(6) 0.0082(6) -0.0014(6)
N2 0.0207(7) 0.0194(8) 0.0253(8) -0.0040(6) 0.0106(6) -0.0036(6)
N3 0.0214(7) 0.0139(7) 0.0236(8) -0.0015(6) 0.0108(6) -0.0001(6)
N4 0.0212(7) 0.0183(8) 0.0212(8) -0.0024(6) 0.0083(6) 0.0011(6)
N5 0.0221(7) 0.0229(8) 0.0248(8) 0.0005(6) 0.0110(6) 0.0052(6)
N6 0.0191(7) 0.0215(8) 0.0183(7) 0.0005(6) 0.0085(6) 0.0035(6)
N7 0.0182(7) 0.0195(8) 0.0168(7) 0.0006(6) 0.0088(6) 0.0032(5)
N8 0.0182(7) 0.0184(7) 0.0188(7) -0.0038(6) 0.0084(6) -0.0011(6)
C1 0.0198(8) 0.0150(8) 0.0176(9) 0.0032(7) 0.0075(7) 0.0014(7)
C2 0.0181(8) 0.0267(10) 0.0251(9) -0.0039(7) 0.0100(7) -0.0010(7)
C3 0.0205(9) 0.0229(10) 0.0330(10) -0.0014(8) 0.0138(8) -0.0034(7)
C4 0.0242(9) 0.0247(10) 0.0342(11) -0.0073(8) 0.0136(8) -0.0065(7)
C5 0.0278(9) 0.0214(10) 0.0164(9) -0.0042(7) 0.0131(7) -0.0030(7)
C6 0.0229(9) 0.0217(9) 0.0222(9) -0.0038(7) 0.0115(7) 0.0015(7)
C7 0.0233(9) 0.0223(10) 0.0258(10) -0.0001(8) 0.0160(8) 0.0030(7)
C8 0.0260(9) 0.0272(10) 0.0272(10) 0.0051(8) 0.0079(8) 0.0101(8)
C9 0.0291(10) 0.0315(11) 0.0217(10) 0.0075(8) 0.0082(8) 0.0072(8)
C10 0.0263(9) 0.0308(10) 0.0189(9) 0.0045(7) 0.0101(8) 0.0053(8)
C11 0.0169(8) 0.0169(9) 0.0206(9) -0.0025(7) 0.0090(7) -0.0031(7)
C12 0.0196(8) 0.0160(9) 0.0204(9) -0.0003(7) 0.0085(7) -0.0021(7)
C13 0.0217(8) 0.0198(9) 0.0170(8) 0.0000(7) 0.0078(7) -0.0005(7)
C14 0.0233(9) 0.0184(9) 0.0162(8) -0.0007(7) 0.0092(7) -0.0011(7)
C15 0.0180(8) 0.0182(9) 0.0233(9) -0.0016(7) 0.0122(7) 0.0003(7)
C16 0.0180(8) 0.0201(9) 0.0226(9) 0.0003(7) 0.0107(7) 0.0023(7)
O10 0.0228(7) 0.0252(8) 0.0431(8) -0.0011(6) 0.0095(6) -0.0012(6)
O11A 0.046(3) 0.033(2) 0.134(10) 0.006(3) 0.053(5) 0.0012(17)
O11B 0.0256(19) 0.065(4) 0.084(6) 0.042(4) 0.013(2) 0.0025(17)

loop_
_atom_type_symbol
_atom_type_description
_atom_type_scat_dispersion_real
_atom_type_scat_dispersion_imag
_atom_type_scat_source
C C 0.0033 0.0016 'International Tables Vol C Tables 4.2.6.8 and 6.1.1.4'
H H 0.0000 0.0000 'International Tables Vol C Tables 4.2.6.8 and 6.1.1.4'
N N 0.0061 0.0033 'International Tables Vol C Tables 4.2.6.8 and 6.1.1.4'
O O 0.0106 0.0060 'International Tables Vol C Tables 4.2.6.8 and 6.1.1.4'

loop_
_geom_angle_atom_site_label_1
_geom_angle_atom_site_label_2
_geom_angle_atom_site_label_3
_geom_angle
_geom_angle_site_symmetry_1
_geom_angle_site_symmetry_3
_geom_angle_publ_flag
C1 N1 C13 112.87(13) . . ?
C1 N1 C2 128.62(14) . . ?
C13 N1 C2 117.20(13) . . ?
C5 N2 C13 112.04(13) . . ?
C5 N2 C4 125.50(14) . . ?
C13 N2 C4 117.00(13) . . ?
C5 N3 C6 121.50(13) . . ?
C5 N3 C14 112.45(13) . . ?
C6 N3 C14 122.85(13) . . ?
C7 N4 C6 122.41(13) . . ?
C7 N4 C15 112.78(13) . . ?
C6 N4 C15 123.76(13) . . ?
C7 N5 C16 109.62(13) . . ?
C7 N5 C8 119.53(14) . . ?
C16 N5 C8 115.87(13) . . ?
C11 N6 C16 112.39(13) . . ?
C11 N6 C10 126.83(14) . . ?
C16 N6 C10 120.06(13) . . ?
C11 N7 C15 111.25(13) . . ?
C11 N7 C12 123.16(13) . . ?
C15 N7 C12 125.59(13) . . ?
C1 N8 C12 124.30(13) . . ?
C1 N8 C14 112.06(12) . . ?
C12 N8 C14 123.64(12) . . ?
O1 C1 N1 126.12(15) . . ?
O1 C1 N8 125.38(14) . . ?
N1 C1 N8 108.47(13) . . ?
N1 C2 C3 108.86(13) . . ?
C2 C3 C4 113.27(14) . . ?
N2 C4 C3 110.59(13) . . ?
O2 C5 N2 127.15(15) . . ?
O2 C5 N3 125.14(16) . . ?
N2 C5 N3 107.69(14) . . ?
N3 C6 N4 113.02(13) . . ?
O3 C7 N4 126.60(16) . . ?
O3 C7 N5 124.89(15) . . ?
N4 C7 N5 108.45(14) . . ?
N5 C8 C9 110.84(13) . . ?
C8 C9 C10 110.91(14) . . ?
N6 C10 C9 109.10(13) . . ?
O4 C11 N6 126.30(15) . . ?
O4 C11 N7 125.74(14) . . ?
N6 C11 N7 107.91(13) . . ?
N8 C12 N7 115.16(13) . . ?
N2 C13 N1 111.30(13) . . ?
N2 C13 C14 104.67(13) . . ?
N1 C13 C14 103.89(13) . . ?
N3 C14 N8 114.16(13) . . ?
N3 C14 C13 102.73(12) . . ?
N8 C14 C13 102.56(12) . . ?
N7 C15 N4 115.39(13) . . ?
N7 C15 C16 102.78(12) . . ?
N4 C15 C16 101.50(12) . . ?
N5 C16 N6 111.96(13) . . ?
N5 C16 C15 104.94(13) . . ?
N6 C16 C15 102.15(12) . . ?

loop_
_geom_bond_atom_site_label_1
_geom_bond_atom_site_label_2
_geom_bond_distance
_geom_bond_site_symmetry_2
_geom_bond_publ_flag
O1 C1 1.2377(18) . ?
O2 C5 1.217(2) . ?
O3 C7 1.222(2) . ?
O4 C11 1.2228(18) . ?
N1 C1 1.344(2) . ?
N1 C13 1.442(2) . ?
N1 C2 1.455(2) . ?
N2 C5 1.367(2) . ?
N2 C13 1.434(2) . ?
N2 C4 1.463(2) . ?
N3 C5 1.380(2) . ?
N3 C6 1.442(2) . ?
N3 C14 1.446(2) . ?
N4 C7 1.363(2) . ?
N4 C6 1.448(2) . ?
N4 C15 1.452(2) . ?
N5 C7 1.388(2) . ?
N5 C16 1.442(2) . ?
N5 C8 1.467(2) . ?
N6 C11 1.359(2) . ?
N6 C16 1.447(2) . ?
N6 C10 1.455(2) . ?
N7 C11 1.373(2) . ?
N7 C15 1.448(2) . ?
N7 C12 1.452(2) . ?
N8 C1 1.369(2) . ?
N8 C12 1.4438(19) . ?
N8 C14 1.4619(19) . ?
C2 C3 1.520(2) . ?
C3 C4 1.527(2) . ?
C8 C9 1.519(2) . ?
C9 C10 1.524(2) . ?
C13 C14 1.536(2) . ?
C15 C16 1.539(2) . ?
